data_7159184
loop_
_publ_author_name
'Chang, Meng-Yang'
'Lin, Chun-Yi'

_publ_section_title
;
 One-pot synthesis of sulfonyl dibenzosuberdiones <i>via</i>
 In(OTf)<sub>3</sub>-promoted double Friedel-Crafts reactions of
 oxygenated arylacetic acids with &#x3b2;-arylvinyl sulfones.
;
_journal_issue 11
_journal_name_full 'Organic &amp; biomolecular chemistry'
_journal_page_first 2405
_journal_page_last 2416
_journal_paper_doi 10.1039/d3ob00149k
_journal_volume 21
_journal_year 2023
_chemical_formula_moiety 'C27 H26 O8 S'
_chemical_formula_sum 'C27 H26 O8 S'
_chemical_formula_weight 510.54
_space_group_crystal_system triclinic
_space_group_IT_number 2
_space_group_name_Hall '-P 1'
_space_group_name_H-M_alt 'P -1'
_atom_sites_solution_hydrogens geom
_atom_sites_solution_primary iterative
_audit_creation_date 2020-08-20
_audit_creation_method
;
Olex2 1.3-alpha
(compiled 2020.07.16 svn.r6f6c53a7 for OlexSys, GUI svn.r6139)
;
_audit_update_record
;
2022-11-22 deposited with the CCDC.	2023-02-23 downloaded from the CCDC.
;
_cell_angle_alpha 95.015(3)
_cell_angle_beta 110.780(4)
_cell_angle_gamma 99.316(3)
_cell_formula_units_Z 2
_cell_length_a 9.3890(4)
_cell_length_b 11.3607(4)
_cell_length_c 12.5465(5)
_cell_measurement_reflns_used 12480
_cell_measurement_temperature 113(2)
_cell_measurement_theta_max 26.7840
_cell_measurement_theta_min 2.3260
_cell_volume 1219.41(9)
_computing_cell_refinement 'CrysAlisPro 1.171.41.56a (Rigaku OD, 2020)'
_computing_data_collection 'CrysAlisPro 1.171.41.56a (Rigaku OD, 2020)'
_computing_data_reduction 'CrysAlisPro 1.171.41.56a (Rigaku OD, 2020)'
_computing_molecular_graphics 'Olex2 1.3-alpha (Dolomanov et al., 2009)'
_computing_publication_material 'Olex2 1.3-alpha (Dolomanov et al., 2009)'
_computing_structure_refinement 'SHELXL 2018/3 (Sheldrick, 2015)'
_computing_structure_solution 'olex2.solve 1.3-alpha (Bourhis et al., 2015)'
_diffrn_ambient_temperature 113(2)
_diffrn_detector 'Hybrid Pixel Array Detector'
_diffrn_detector_area_resol_mean 10.0000
_diffrn_measured_fraction_theta_full 0.994
_diffrn_measured_fraction_theta_max 0.951
_diffrn_measurement_details
;
List of Runs (angles in degrees, time in seconds):

  # Type    Start    End  Width  t~exp~   \w     \q     \k     \f   Frames
#--------------------------------------------------------------------------
  1  \w    -17.00 100.00   0.50   48.47    --   10.60  82.00  90.00  234
  2  \w    -17.00 100.00   0.50   48.47    --   10.60  82.00 -60.00  234
  3  \w    -17.00 100.00   0.50   48.47    --   10.60  82.00  60.00  234
  4  \w    -15.00 100.00   0.50   48.47    --   10.60  77.00-180.00  230
  5  \w    -15.00 100.00   0.50   48.47    --   10.60  77.00   0.00  230
  6  \w    -17.00 100.00   0.50   48.47    --   10.60  82.00 -90.00  234
  7  \w      2.00  97.00   0.50   48.47    --   10.60  38.00 -30.00  190
  8  \w    -17.00  94.00   0.50   48.47    --   10.60  82.00 150.00  222
  9  \w    -11.00  36.00   0.50   48.47    --   10.60  82.00  30.00   94
 10  \w    -17.00  96.00   0.50   48.47    --   10.60  82.00-120.00  226
 11  \w    -75.00  48.00   0.50   48.47    --   10.60 -38.00  30.00  246
 12  \w    -27.00  19.00   0.50   48.47    --  -10.90  82.00 120.00   92
 13  \w      3.00  50.00   0.50   48.47    --  -10.90   0.00  90.00   94
 14  \w    -75.00 -49.00   0.50   48.47    --  -10.90   0.00  90.00   52
;
_diffrn_measurement_device 'four-circle diffractometer'
_diffrn_measurement_device_type 'XtaLAB Pro II AFC12 (RINC): Kappa single'
_diffrn_measurement_method '\w scans'
_diffrn_orient_matrix_type 'CrysAlisPro convention (1999,Acta A55,543-557)'
_diffrn_orient_matrix_UB_11 0.0057165000
_diffrn_orient_matrix_UB_12 0.0505138000
_diffrn_orient_matrix_UB_13 0.0398590000
_diffrn_orient_matrix_UB_21 -0.0246178000
_diffrn_orient_matrix_UB_22 0.0334944000
_diffrn_orient_matrix_UB_23 -0.0459679000
_diffrn_orient_matrix_UB_31 -0.0786313000
_diffrn_orient_matrix_UB_32 -0.0207509000
_diffrn_orient_matrix_UB_33 -0.0068467000
_diffrn_radiation_monochromator mirror
_diffrn_radiation_probe x-ray
_diffrn_radiation_type 'Mo K\a'
_diffrn_radiation_wavelength 0.71073
_diffrn_reflns_av_R_equivalents 0.0351
_diffrn_reflns_av_unetI/netI 0.0322
_diffrn_reflns_Laue_measured_fraction_full 0.994
_diffrn_reflns_Laue_measured_fraction_max 0.951
_diffrn_reflns_limit_h_max 11
_diffrn_reflns_limit_h_min -9
_diffrn_reflns_limit_k_max 14
_diffrn_reflns_limit_k_min -14
_diffrn_reflns_limit_l_max 15
_diffrn_reflns_limit_l_min -16
_diffrn_reflns_number 27691
_diffrn_reflns_point_group_measured_fraction_full 0.994
_diffrn_reflns_point_group_measured_fraction_max 0.951
_diffrn_reflns_theta_full 25.242
_diffrn_reflns_theta_max 27.045
_diffrn_reflns_theta_min 2.336
_diffrn_source 'micro-focus sealed X-ray tube'
_diffrn_source_type 'Rigaku (Mo) X-ray Source'
_exptl_absorpt_coefficient_mu 0.183
_exptl_absorpt_correction_T_max 1.00000
_exptl_absorpt_correction_T_min 0.57975
_exptl_absorpt_correction_type multi-scan
_exptl_absorpt_process_details
;
CrysAlisPro 1.171.41.56a (Rigaku Oxford Diffraction, 2020)
Empirical absorption correction using spherical harmonics,
 implemented in SCALE3 ABSPACK scaling algorithm.
;
_exptl_crystal_colour 'clear light yellow'
_exptl_crystal_colour_lustre clear
_exptl_crystal_colour_modifier light
_exptl_crystal_colour_primary yellow
_exptl_crystal_density_diffrn 1.390
_exptl_crystal_description block
_exptl_crystal_F_000 536
_exptl_crystal_size_max 0.2
_exptl_crystal_size_mid 0.15
_exptl_crystal_size_min 0.15
_refine_diff_density_max 0.582
_refine_diff_density_min -0.406
_refine_diff_density_rms 0.057
_refine_ls_extinction_method none
_refine_ls_goodness_of_fit_ref 1.028
_refine_ls_hydrogen_treatment constr
_refine_ls_matrix_type full
_refine_ls_number_parameters 330
_refine_ls_number_reflns 5083
_refine_ls_number_restraints 0
_refine_ls_restrained_S_all 1.028
_refine_ls_R_factor_all 0.0596
_refine_ls_R_factor_gt 0.0456
_refine_ls_shift/su_max 0.000
_refine_ls_shift/su_mean 0.000
_refine_ls_structure_factor_coef Fsqd
_refine_ls_weighting_details 'w=1/[\s^2^(Fo^2^)+(0.0632P)^2^+0.8447P] where P=(Fo^2^+2Fc^2^)/3'
_refine_ls_weighting_scheme calc
_refine_ls_wR_factor_gt 0.1194
_refine_ls_wR_factor_ref 0.1269
_reflns_Friedel_coverage 0.000
_reflns_number_gt 4084
_reflns_number_total 5083
_reflns_threshold_expression 'I > 2\s(I)'
_cod_data_source_file d3ob00149k2.cif
_cod_data_source_block k10908-myc-c
_cod_depositor_comments 'Adding full bibliography for 7159184--7159192.cif.'
_cod_database_code 7159184
_shelx_shelxl_version_number 2018/3
_chemical_oxdiff_formula 'C27 H24 S O8'
_shelx_space_group_comment
;
The symmetry employed for this shelxl refinement is uniquely defined
by the following loop, which should always be used as a source of
symmetry information in preference to the above space-group names.
They are only intended as comments.
;
_shelx_estimated_absorpt_t_max 0.973
_shelx_estimated_absorpt_t_min 0.964
_reflns_odcompleteness_completeness 99.42
_reflns_odcompleteness_iscentric 1
_reflns_odcompleteness_theta 26.32
_olex2_refinement_description
;
1. Fixed Uiso
 At 1.2 times of:
  All C(H) groups, All C(H,H) groups
 At 1.5 times of:
  All C(H,H,H) groups
2.a Ternary CH refined with riding coordinates:
 C1(H1)
2.b Secondary CH2 refined with riding coordinates:
 C20(H20A,H20B)
2.c Aromatic/amide H refined with riding coordinates:
 C3(H3), C6(H6), C11(H11), C14(H14), C22(H22), C23(H23), C25(H25), C26(H26)
2.d Idealised Me refined as rotating group:
 C16(H16A,H16B,H16C), C17(H17A,H17B,H17C), C18(H18A,H18B,H18C), C19(H19A,H19B,
 H19C), C27(H27A,H27B,H27C)
;
_olex2_submission_special_instructions 'No special instructions were received'
_oxdiff_exptl_absorpt_empirical_details
;
Empirical correction (ABSPACK) includes:
- Absorption correction using spherical harmonics
- Frame scaling
;
_oxdiff_exptl_absorpt_empirical_full_max 1.400
_oxdiff_exptl_absorpt_empirical_full_min 0.693

loop_
_space_group_symop_operation_xyz
'x, y, z'
'-x, -y, -z'

loop_
_atom_site_label
_atom_site_type_symbol
_atom_site_fract_x
_atom_site_fract_y
_atom_site_fract_z
_atom_site_U_iso_or_equiv
_atom_site_adp_type
_atom_site_occupancy
_atom_site_site_symmetry_order
_atom_site_calc_flag
_atom_site_refinement_flags_posn
_atom_site_refinement_flags_adp
_atom_site_refinement_flags_occupancy
_atom_site_disorder_assembly
_atom_site_disorder_group
S1 S 0.79901(6) 0.07470(4) 0.18818(4) 0.02420(14) Uani 1 1 d . . . . .
O1 O 1.12985(15) 0.55892(12) 0.37866(12) 0.0238(3) Uani 1 1 d . . . . .
O2 O 0.92626(16) 0.65075(13) 0.23068(12) 0.0280(3) Uani 1 1 d . . . . .
O3 O 0.42419(17) 0.32690(15) 0.10133(12) 0.0346(4) Uani 1 1 d . . . . .
O4 O 0.27578(18) 0.28108(19) 0.23941(15) 0.0480(5) Uani 1 1 d . . . . .
O5 O 0.34224(16) 0.14088(13) 0.61656(12) 0.0281(3) Uani 1 1 d . . . . .
O6 O 0.61849(16) 0.09671(13) 0.69731(12) 0.0264(3) Uani 1 1 d . . . . .
O7 O 0.73786(19) -0.04541(13) 0.12327(14) 0.0342(4) Uani 1 1 d . . . . .
O8 O 0.95584(17) 0.10205(14) 0.27280(13) 0.0306(4) Uani 1 1 d . . . . .
C1 C 0.7373(2) 0.20363(17) 0.36232(16) 0.0210(4) Uani 1 1 d . . . . .
H1 H 0.836660 0.186103 0.415785 0.025 Uiso 1 1 calc R U . . .
C2 C 0.7792(2) 0.32627(17) 0.32987(16) 0.0196(4) Uani 1 1 d . . . . .
C3 C 0.9354(2) 0.38557(17) 0.37213(16) 0.0198(4) Uani 1 1 d . . . . .
H3 H 1.011726 0.350447 0.423931 0.024 Uiso 1 1 calc R U . . .
C4 C 0.9813(2) 0.49473(17) 0.33991(16) 0.0201(4) Uani 1 1 d . . . . .
C5 C 0.8696(2) 0.54568(17) 0.26013(16) 0.0214(4) Uani 1 1 d . . . . .
C6 C 0.7156(2) 0.48662(18) 0.21676(17) 0.0229(4) Uani 1 1 d . . . . .
H6 H 0.640055 0.519531 0.161789 0.028 Uiso 1 1 calc R U . . .
C7 C 0.6689(2) 0.37801(17) 0.25299(16) 0.0205(4) Uani 1 1 d . . . . .
C8 C 0.5014(2) 0.32208(18) 0.20092(17) 0.0221(4) Uani 1 1 d . . . . .
C9 C 0.4106(2) 0.27012(19) 0.27442(17) 0.0254(4) Uani 1 1 d . . . . .
C10 C 0.4786(2) 0.22349(17) 0.38374(16) 0.0211(4) Uani 1 1 d . . . . .
C11 C 0.3807(2) 0.20398(18) 0.44656(17) 0.0229(4) Uani 1 1 d . . . . .
H11 H 0.278882 0.219996 0.416267 0.027 Uiso 1 1 calc R U . . .
C12 C 0.4293(2) 0.16247(17) 0.55027(17) 0.0219(4) Uani 1 1 d . . . . .
C13 C 0.5805(2) 0.13767(17) 0.59503(16) 0.0216(4) Uani 1 1 d . . . . .
C14 C 0.6756(2) 0.15550(17) 0.53313(16) 0.0217(4) Uani 1 1 d . . . . .
H14 H 0.777030 0.138767 0.563446 0.026 Uiso 1 1 calc R U . . .
C15 C 0.6273(2) 0.19735(17) 0.42732(16) 0.0204(4) Uani 1 1 d . . . . .
C16 C 1.2509(2) 0.49978(19) 0.43904(18) 0.0268(4) Uani 1 1 d . . . . .
H16A H 1.241085 0.423263 0.391818 0.040 Uiso 1 1 calc R U . . .
H16B H 1.242232 0.483843 0.512248 0.040 Uiso 1 1 calc R U . . .
H16C H 1.352389 0.551672 0.454454 0.040 Uiso 1 1 calc R U . . .
C17 C 0.8205(3) 0.6886(2) 0.1318(2) 0.0377(6) Uani 1 1 d . . . . .
H17A H 0.734499 0.711256 0.150129 0.057 Uiso 1 1 calc R U . . .
H17B H 0.779143 0.622048 0.066729 0.057 Uiso 1 1 calc R U . . .
H17C H 0.875803 0.758150 0.111116 0.057 Uiso 1 1 calc R U . . .
C18 C 0.1897(3) 0.1658(2) 0.5755(2) 0.0378(6) Uani 1 1 d . . . . .
H18A H 0.130565 0.121087 0.497548 0.057 Uiso 1 1 calc R U . . .
H18B H 0.196924 0.252604 0.573764 0.057 Uiso 1 1 calc R U . . .
H18C H 0.136759 0.140937 0.627106 0.057 Uiso 1 1 calc R U . . .
C19 C 0.7754(2) 0.0822(2) 0.75237(18) 0.0305(5) Uani 1 1 d . . . . .
H19A H 0.794812 0.016834 0.706431 0.046 Uiso 1 1 calc R U . . .
H19B H 0.791169 0.062269 0.829643 0.046 Uiso 1 1 calc R U . . .
H19C H 0.847574 0.157549 0.758723 0.046 Uiso 1 1 calc R U . . .
C20 C 0.6703(2) 0.09985(18) 0.25967(17) 0.0232(4) Uani 1 1 d . . . . .
H20A H 0.574711 0.116923 0.202690 0.028 Uiso 1 1 calc R U . . .
H20B H 0.639871 0.024558 0.287554 0.028 Uiso 1 1 calc R U . . .
C21 C 0.7790(2) 0.17753(18) 0.08877(17) 0.0222(4) Uani 1 1 d . . . . .
C22 C 0.9074(2) 0.26106(19) 0.09383(18) 0.0266(4) Uani 1 1 d . . . . .
H22 H 1.006449 0.267120 0.153169 0.032 Uiso 1 1 calc R U . . .
C23 C 0.8875(3) 0.3357(2) 0.00987(19) 0.0301(5) Uani 1 1 d . . . . .
H23 H 0.974731 0.392561 0.011515 0.036 Uiso 1 1 calc R U . . .
C24 C 0.7429(3) 0.32894(19) -0.07644(17) 0.0279(5) Uani 1 1 d . . . . .
C25 C 0.6167(3) 0.2447(2) -0.07855(18) 0.0287(5) Uani 1 1 d . . . . .
H25 H 0.517216 0.239508 -0.137002 0.034 Uiso 1 1 calc R U . . .
C26 C 0.6334(2) 0.16850(19) 0.00283(17) 0.0265(4) Uani 1 1 d . . . . .
H26 H 0.546532 0.110587 0.000181 0.032 Uiso 1 1 calc R U . . .
C27 C 0.7234(3) 0.4101(2) -0.1677(2) 0.0395(6) Uani 1 1 d . . . . .
H27A H 0.620591 0.382050 -0.229511 0.059 Uiso 1 1 calc R U . . .
H27B H 0.804332 0.407780 -0.199676 0.059 Uiso 1 1 calc R U . . .
H27C H 0.732533 0.493081 -0.133088 0.059 Uiso 1 1 calc R U . . .

loop_
_atom_site_aniso_label
_atom_site_aniso_U_11
_atom_site_aniso_U_22
_atom_site_aniso_U_33
_atom_site_aniso_U_23
_atom_site_aniso_U_13
_atom_site_aniso_U_12
S1 0.0223(3) 0.0213(3) 0.0332(3) 0.0087(2) 0.0134(2) 0.0068(2)
O1 0.0185(7) 0.0217(7) 0.0292(7) 0.0081(6) 0.0066(6) 0.0016(6)
O2 0.0251(8) 0.0233(8) 0.0357(8) 0.0161(6) 0.0093(6) 0.0039(6)
O3 0.0235(8) 0.0509(10) 0.0272(8) 0.0147(7) 0.0053(6) 0.0064(7)
O4 0.0218(9) 0.0845(14) 0.0453(10) 0.0353(10) 0.0139(7) 0.0159(9)
O5 0.0265(8) 0.0348(8) 0.0314(8) 0.0153(6) 0.0159(6) 0.0128(7)
O6 0.0248(8) 0.0322(8) 0.0249(7) 0.0124(6) 0.0092(6) 0.0094(6)
O7 0.0385(9) 0.0200(8) 0.0488(9) 0.0038(7) 0.0221(8) 0.0071(7)
O8 0.0225(8) 0.0370(9) 0.0373(8) 0.0153(7) 0.0124(7) 0.0123(7)
C1 0.0166(9) 0.0212(10) 0.0266(10) 0.0101(8) 0.0078(8) 0.0053(8)
C2 0.0193(10) 0.0193(10) 0.0210(9) 0.0051(7) 0.0078(8) 0.0046(8)
C3 0.0201(10) 0.0210(10) 0.0202(9) 0.0064(8) 0.0085(8) 0.0058(8)
C4 0.0195(10) 0.0195(10) 0.0214(9) 0.0026(8) 0.0083(8) 0.0031(8)
C5 0.0250(10) 0.0168(9) 0.0252(10) 0.0068(8) 0.0117(8) 0.0047(8)
C6 0.0233(10) 0.0228(10) 0.0252(10) 0.0095(8) 0.0095(8) 0.0080(8)
C7 0.0190(10) 0.0198(10) 0.0231(9) 0.0052(8) 0.0078(8) 0.0041(8)
C8 0.0193(10) 0.0222(10) 0.0255(10) 0.0075(8) 0.0069(8) 0.0079(8)
C9 0.0163(10) 0.0306(11) 0.0283(10) 0.0094(9) 0.0059(8) 0.0051(8)
C10 0.0191(10) 0.0186(10) 0.0250(10) 0.0060(8) 0.0076(8) 0.0024(8)
C11 0.0183(10) 0.0219(10) 0.0293(10) 0.0071(8) 0.0089(8) 0.0050(8)
C12 0.0219(10) 0.0185(10) 0.0272(10) 0.0056(8) 0.0117(8) 0.0030(8)
C13 0.0236(10) 0.0173(9) 0.0218(9) 0.0050(8) 0.0066(8) 0.0020(8)
C14 0.0182(10) 0.0189(10) 0.0258(10) 0.0056(8) 0.0053(8) 0.0038(8)
C15 0.0184(10) 0.0166(9) 0.0260(10) 0.0053(8) 0.0078(8) 0.0026(7)
C16 0.0190(10) 0.0263(11) 0.0346(11) 0.0076(9) 0.0087(9) 0.0048(8)
C17 0.0290(12) 0.0355(13) 0.0501(14) 0.0281(11) 0.0113(11) 0.0078(10)
C18 0.0292(12) 0.0566(16) 0.0416(13) 0.0246(12) 0.0209(10) 0.0206(11)
C19 0.0254(11) 0.0366(12) 0.0275(11) 0.0117(9) 0.0048(9) 0.0095(9)
C20 0.0212(10) 0.0202(10) 0.0321(10) 0.0101(8) 0.0130(8) 0.0048(8)
C21 0.0223(10) 0.0209(10) 0.0261(10) 0.0045(8) 0.0115(8) 0.0057(8)
C22 0.0227(11) 0.0272(11) 0.0309(11) 0.0059(9) 0.0111(9) 0.0051(9)
C23 0.0288(12) 0.0276(12) 0.0364(12) 0.0071(9) 0.0161(10) 0.0022(9)
C24 0.0356(12) 0.0281(11) 0.0260(10) 0.0057(9) 0.0167(9) 0.0106(9)
C25 0.0266(11) 0.0363(12) 0.0249(10) 0.0047(9) 0.0097(9) 0.0109(9)
C26 0.0215(10) 0.0300(11) 0.0286(10) 0.0039(9) 0.0109(9) 0.0033(9)
C27 0.0483(15) 0.0413(14) 0.0374(13) 0.0172(11) 0.0213(11) 0.0148(12)

loop_
_atom_type_symbol
_atom_type_description
_atom_type_scat_dispersion_real
_atom_type_scat_dispersion_imag
_atom_type_scat_source
C C 0.0033 0.0016 'International Tables Vol C Tables 4.2.6.8 and 6.1.1.4'
H H 0.0000 0.0000 'International Tables Vol C Tables 4.2.6.8 and 6.1.1.4'
O O 0.0106 0.0060 'International Tables Vol C Tables 4.2.6.8 and 6.1.1.4'
S S 0.1246 0.1234 'International Tables Vol C Tables 4.2.6.8 and 6.1.1.4'

loop_
_geom_angle_atom_site_label_1
_geom_angle_atom_site_label_2
_geom_angle_atom_site_label_3
_geom_angle
_geom_angle_site_symmetry_1
_geom_angle_site_symmetry_3
_geom_angle_publ_flag
O7 S1 O8 118.46(9) . . ?
O7 S1 C20 105.95(9) . . ?
O7 S1 C21 107.81(9) . . ?
O8 S1 C20 108.35(9) . . ?
O8 S1 C21 109.73(9) . . ?
C21 S1 C20 105.79(9) . . ?
C4 O1 C16 117.34(15) . . ?
C5 O2 C17 115.56(16) . . ?
C12 O5 C18 117.32(15) . . ?
C13 O6 C19 117.67(16) . . ?
C2 C1 H1 106.4 . . ?
C2 C1 C15 114.71(16) . . ?
C2 C1 C20 113.92(16) . . ?
C15 C1 H1 106.4 . . ?
C15 C1 C20 108.32(15) . . ?
C20 C1 H1 106.4 . . ?
C3 C2 C1 118.89(16) . . ?
C7 C2 C1 122.22(17) . . ?
C7 C2 C3 118.73(17) . . ?
C2 C3 H3 119.4 . . ?
C4 C3 C2 121.29(17) . . ?
C4 C3 H3 119.4 . . ?
O1 C4 C3 124.87(17) . . ?
O1 C4 C5 115.34(16) . . ?
C3 C4 C5 119.79(18) . . ?
O2 C5 C4 115.59(17) . . ?
O2 C5 C6 125.26(17) . . ?
C6 C5 C4 119.15(17) . . ?
C5 C6 H6 119.6 . . ?
C5 C6 C7 120.79(18) . . ?
C7 C6 H6 119.6 . . ?
C2 C7 C6 120.19(18) . . ?
C2 C7 C8 123.38(17) . . ?
C6 C7 C8 116.37(17) . . ?
O3 C8 C7 121.25(18) . . ?
O3 C8 C9 116.40(18) . . ?
C7 C8 C9 121.83(16) . . ?
O4 C9 C8 113.23(17) . . ?
O4 C9 C10 120.72(19) . . ?
C10 C9 C8 125.72(17) . . ?
C11 C10 C9 115.20(17) . . ?
C15 C10 C9 125.69(18) . . ?
C15 C10 C11 119.12(17) . . ?
C10 C11 H11 119.2 . . ?
C12 C11 C10 121.54(18) . . ?
C12 C11 H11 119.2 . . ?
O5 C12 C11 125.39(18) . . ?
O5 C12 C13 115.33(16) . . ?
C11 C12 C13 119.28(18) . . ?
O6 C13 C12 115.38(17) . . ?
O6 C13 C14 125.39(18) . . ?
C14 C13 C12 119.23(17) . . ?
C13 C14 H14 119.0 . . ?
C13 C14 C15 122.00(18) . . ?
C15 C14 H14 119.0 . . ?
C10 C15 C1 123.85(17) . . ?
C14 C15 C1 117.19(16) . . ?
C14 C15 C10 118.82(18) . . ?
O1 C16 H16A 109.5 . . ?
O1 C16 H16B 109.5 . . ?
O1 C16 H16C 109.5 . . ?
H16A C16 H16B 109.5 . . ?
H16A C16 H16C 109.5 . . ?
H16B C16 H16C 109.5 . . ?
O2 C17 H17A 109.5 . . ?
O2 C17 H17B 109.5 . . ?
O2 C17 H17C 109.5 . . ?
H17A C17 H17B 109.5 . . ?
H17A C17 H17C 109.5 . . ?
H17B C17 H17C 109.5 . . ?
O5 C18 H18A 109.5 . . ?
O5 C18 H18B 109.5 . . ?
O5 C18 H18C 109.5 . . ?
H18A C18 H18B 109.5 . . ?
H18A C18 H18C 109.5 . . ?
H18B C18 H18C 109.5 . . ?
O6 C19 H19A 109.5 . . ?
O6 C19 H19B 109.5 . . ?
O6 C19 H19C 109.5 . . ?
H19A C19 H19B 109.5 . . ?
H19A C19 H19C 109.5 . . ?
H19B C19 H19C 109.5 . . ?
S1 C20 H20A 108.5 . . ?
S1 C20 H20B 108.5 . . ?
C1 C20 S1 115.08(14) . . ?
C1 C20 H20A 108.5 . . ?
C1 C20 H20B 108.5 . . ?
H20A C20 H20B 107.5 . . ?
C22 C21 S1 120.41(16) . . ?
C22 C21 C26 121.33(19) . . ?
C26 C21 S1 118.20(15) . . ?
C21 C22 H22 120.9 . . ?
C21 C22 C23 118.29(19) . . ?
C23 C22 H22 120.9 . . ?
C22 C23 H23 119.3 . . ?
C24 C23 C22 121.4(2) . . ?
C24 C23 H23 119.3 . . ?
C23 C24 C27 120.8(2) . . ?
C25 C24 C23 118.74(19) . . ?
C25 C24 C27 120.4(2) . . ?
C24 C25 H25 119.5 . . ?
C26 C25 C24 121.1(2) . . ?
C26 C25 H25 119.5 . . ?
C21 C26 H26 120.4 . . ?
C25 C26 C21 119.11(19) . . ?
C25 C26 H26 120.4 . . ?
C24 C27 H27A 109.5 . . ?
C24 C27 H27B 109.5 . . ?
C24 C27 H27C 109.5 . . ?
H27A C27 H27B 109.5 . . ?
H27A C27 H27C 109.5 . . ?
H27B C27 H27C 109.5 . . ?

loop_
_geom_bond_atom_site_label_1
_geom_bond_atom_site_label_2
_geom_bond_distance
_geom_bond_site_symmetry_2
_geom_bond_publ_flag
S1 O7 1.4405(16) . ?
S1 O8 1.4411(15) . ?
S1 C20 1.784(2) . ?
S1 C21 1.765(2) . ?
O1 C4 1.357(2) . ?
O1 C16 1.429(2) . ?
O2 C5 1.362(2) . ?
O2 C17 1.438(2) . ?
O3 C8 1.213(2) . ?
O4 C9 1.215(2) . ?
O5 C12 1.368(2) . ?
O5 C18 1.425(2) . ?
O6 C13 1.350(2) . ?
O6 C19 1.432(2) . ?
C1 H1 1.0000 . ?
C1 C2 1.516(3) . ?
C1 C15 1.523(3) . ?
C1 C20 1.538(3) . ?
C2 C3 1.397(3) . ?
C2 C7 1.391(3) . ?
C3 H3 0.9500 . ?
C3 C4 1.388(3) . ?
C4 C5 1.411(3) . ?
C5 C6 1.378(3) . ?
C6 H6 0.9500 . ?
C6 C7 1.409(3) . ?
C7 C8 1.477(3) . ?
C8 C9 1.554(3) . ?
C9 C10 1.478(3) . ?
C10 C11 1.411(3) . ?
C10 C15 1.399(3) . ?
C11 H11 0.9500 . ?
C11 C12 1.371(3) . ?
C12 C13 1.415(3) . ?
C13 C14 1.379(3) . ?
C14 H14 0.9500 . ?
C14 C15 1.395(3) . ?
C16 H16A 0.9800 . ?
C16 H16B 0.9800 . ?
C16 H16C 0.9800 . ?
C17 H17A 0.9800 . ?
C17 H17B 0.9800 . ?
C17 H17C 0.9800 . ?
C18 H18A 0.9800 . ?
C18 H18B 0.9800 . ?
C18 H18C 0.9800 . ?
C19 H19A 0.9800 . ?
C19 H19B 0.9800 . ?
C19 H19C 0.9800 . ?
C20 H20A 0.9900 . ?
C20 H20B 0.9900 . ?
C21 C22 1.387(3) . ?
C21 C26 1.390(3) . ?
C22 H22 0.9500 . ?
C22 C23 1.390(3) . ?
C23 H23 0.9500 . ?
C23 C24 1.390(3) . ?
C24 C25 1.388(3) . ?
C24 C27 1.512(3) . ?
C25 H25 0.9500 . ?
C25 C26 1.379(3) . ?
C26 H26 0.9500 . ?
C27 H27A 0.9800 . ?
C27 H27B 0.9800 . ?
C27 H27C 0.9800 . ?

loop_
_geom_torsion_atom_site_label_1
_geom_torsion_atom_site_label_2
_geom_torsion_atom_site_label_3
_geom_torsion_atom_site_label_4
_geom_torsion
_geom_torsion_site_symmetry_1
_geom_torsion_site_symmetry_2
_geom_torsion_site_symmetry_3
_geom_torsion_site_symmetry_4
_geom_torsion_publ_flag
S1 C21 C22 C23 176.53(16) . . . . ?
S1 C21 C26 C25 -177.37(16) . . . . ?
O1 C4 C5 O2 1.5(3) . . . . ?
O1 C4 C5 C6 -179.71(17) . . . . ?
O2 C5 C6 C7 179.96(18) . . . . ?
O3 C8 C9 O4 -25.1(3) . . . . ?
O3 C8 C9 C10 161.5(2) . . . . ?
O4 C9 C10 C11 -5.3(3) . . . . ?
O4 C9 C10 C15 174.2(2) . . . . ?
O5 C12 C13 O6 -0.3(3) . . . . ?
O5 C12 C13 C14 179.23(17) . . . . ?
O6 C13 C14 C15 179.51(18) . . . . ?
O7 S1 C20 C1 161.63(14) . . . . ?
O7 S1 C21 C22 -124.92(17) . . . . ?
O7 S1 C21 C26 52.18(18) . . . . ?
O8 S1 C20 C1 33.53(16) . . . . ?
O8 S1 C21 C22 5.4(2) . . . . ?
O8 S1 C21 C26 -177.51(15) . . . . ?
C1 C2 C3 C4 176.30(17) . . . . ?
C1 C2 C7 C6 -173.83(18) . . . . ?
C1 C2 C7 C8 3.2(3) . . . . ?
C2 C1 C15 C10 58.8(3) . . . . ?
C2 C1 C15 C14 -125.45(19) . . . . ?
C2 C1 C20 S1 61.99(19) . . . . ?
C2 C3 C4 O1 178.72(17) . . . . ?
C2 C3 C4 C5 -2.1(3) . . . . ?
C2 C7 C8 O3 -141.7(2) . . . . ?
C2 C7 C8 C9 46.8(3) . . . . ?
C3 C2 C7 C6 1.5(3) . . . . ?
C3 C2 C7 C8 178.59(17) . . . . ?
C3 C4 C5 O2 -177.79(17) . . . . ?
C3 C4 C5 C6 1.0(3) . . . . ?
C4 C5 C6 C7 1.3(3) . . . . ?
C5 C6 C7 C2 -2.6(3) . . . . ?
C5 C6 C7 C8 -179.86(18) . . . . ?
C6 C7 C8 O3 35.4(3) . . . . ?
C6 C7 C8 C9 -136.04(19) . . . . ?
C7 C2 C3 C4 0.8(3) . . . . ?
C7 C8 C9 O4 146.8(2) . . . . ?
C7 C8 C9 C10 -26.7(3) . . . . ?
C8 C9 C10 C11 167.66(19) . . . . ?
C8 C9 C10 C15 -12.9(3) . . . . ?
C9 C10 C11 C12 -179.11(19) . . . . ?
C9 C10 C15 C1 -5.3(3) . . . . ?
C9 C10 C15 C14 179.01(19) . . . . ?
C10 C11 C12 O5 -179.85(18) . . . . ?
C10 C11 C12 C13 -0.5(3) . . . . ?
C11 C10 C15 C1 174.15(18) . . . . ?
C11 C10 C15 C14 -1.5(3) . . . . ?
C11 C12 C13 O6 -179.75(18) . . . . ?
C11 C12 C13 C14 -0.2(3) . . . . ?
C12 C13 C14 C15 0.0(3) . . . . ?
C13 C14 C15 C1 -175.09(18) . . . . ?
C13 C14 C15 C10 0.9(3) . . . . ?
C15 C1 C2 C3 119.98(19) . . . . ?
C15 C1 C2 C7 -64.7(2) . . . . ?
C15 C1 C20 S1 -169.08(12) . . . . ?
C15 C10 C11 C12 1.4(3) . . . . ?
C16 O1 C4 C3 12.5(3) . . . . ?
C16 O1 C4 C5 -166.72(17) . . . . ?
C17 O2 C5 C4 166.73(18) . . . . ?
C17 O2 C5 C6 -12.0(3) . . . . ?
C18 O5 C12 C11 -1.3(3) . . . . ?
C18 O5 C12 C13 179.32(19) . . . . ?
C19 O6 C13 C12 -173.62(17) . . . . ?
C19 O6 C13 C14 6.8(3) . . . . ?
C20 S1 C21 C22 122.08(17) . . . . ?
C20 S1 C21 C26 -60.82(18) . . . . ?
C20 C1 C2 C3 -114.40(19) . . . . ?
C20 C1 C2 C7 61.0(2) . . . . ?
C20 C1 C15 C10 -69.7(2) . . . . ?
C20 C1 C15 C14 106.06(19) . . . . ?
C21 S1 C20 C1 -84.08(15) . . . . ?
C21 C22 C23 C24 0.9(3) . . . . ?
C22 C21 C26 C25 -0.3(3) . . . . ?
C22 C23 C24 C25 -0.6(3) . . . . ?
C22 C23 C24 C27 -179.5(2) . . . . ?
C23 C24 C25 C26 -0.2(3) . . . . ?
C24 C25 C26 C21 0.7(3) . . . . ?
C26 C21 C22 C23 -0.5(3) . . . . ?
C27 C24 C25 C26 178.7(2) . . . . ?
